data_4301003
loop_
_publ_author_name
'Zhong-Hai Ni'
'Hui-Zhong Kou'
'Yi-Hua Zhao'
'Lei Zheng'
'Ru-Ji Wang'
'Ai-Li Cui'
'Osamu Sato'

_publ_section_title
;
 [Fe(bpb)(CN)2]- as a Versatile Building Block for the Design of Novel
 Low-Dimensional Heterobimetallic Systems: Synthesis, Crystal Structures,
 and Magnetic Properties of Cyano-Bridged FeIII-NiII Complexes
 [(bpb)2- = 1,2-Bis(pyridine-2-carboxamido)benzenate]
;
_journal_name_full 'Inorganic Chemistry'
_journal_page_first 2050
_journal_page_last 2059
_journal_paper_doi 10.1021/ic0489903
_journal_volume 44
_journal_year 2005
_chemical_formula_sum 'C52 H68 Fe2 N18 Ni O13'
_chemical_formula_weight 1323.65
_space_group_IT_number 2
_symmetry_cell_setting triclinic
_symmetry_space_group_name_Hall '-P 1'
_symmetry_space_group_name_H-M 'P -1'
_atom_sites_solution_hydrogens geom
_atom_sites_solution_primary direct
_atom_sites_solution_secondary difmap
_audit_creation_method SHELXL-97
_cell_angle_alpha 113.48(3)
_cell_angle_beta 93.39(3)
_cell_angle_gamma 106.71(3)
_cell_formula_units_Z 1
_cell_length_a 9.0907(18)
_cell_length_b 12.861(3)
_cell_length_c 15.096(3)
_cell_measurement_reflns_used 2544
_cell_measurement_temperature 293(2)
_cell_measurement_theta_max 24.25
_cell_measurement_theta_min 2.47
_cell_volume 1519.8(8)
_computing_cell_refinement 'SMART (Bruker, 2000)'
_computing_data_collection 'SMART (Bruker, 2000)'
_computing_data_reduction 'SAINT (Bruker, 2000)'
_computing_molecular_graphics 'PLATON (Spek, 2002)'
_computing_publication_material 'SHELXL-97 (Sheldrick, 1997)'
_computing_structure_refinement 'SHELXL-97 (Sheldrick, 1997)'
_computing_structure_solution 'SHELXS-97 (Sheldrick, 1990)'
_diffrn_ambient_temperature 293(2)
_diffrn_detector_area_resol_mean '15\\times15 microns'
_diffrn_measured_fraction_theta_full 0.904
_diffrn_measured_fraction_theta_max 0.904
_diffrn_measurement_device_type 'CCD area detector'
_diffrn_measurement_method 'phi and omega scans'
_diffrn_radiation_monochromator graphite
_diffrn_radiation_source 'fine-focus sealed tube'
_diffrn_radiation_type MoK\a
_diffrn_radiation_wavelength 0.71073
_diffrn_reflns_av_R_equivalents 0.0292
_diffrn_reflns_av_sigmaI/netI 0.0774
_diffrn_reflns_limit_h_max 13
_diffrn_reflns_limit_h_min -14
_diffrn_reflns_limit_k_max 19
_diffrn_reflns_limit_k_min -19
_diffrn_reflns_limit_l_max 22
_diffrn_reflns_limit_l_min -20
_diffrn_reflns_number 14772
_diffrn_reflns_theta_full 33.49
_diffrn_reflns_theta_max 33.49
_diffrn_reflns_theta_min 2.56
_diffrn_standards_decay_% 0
_exptl_absorpt_coefficient_mu 0.853
_exptl_absorpt_correction_T_max 0.980
_exptl_absorpt_correction_T_min 0.903
_exptl_absorpt_correction_type multi-scan
_exptl_absorpt_process_details 'SADABS (Bruker, 2000)'
_exptl_crystal_colour brown
_exptl_crystal_density_diffrn 1.446
_exptl_crystal_density_method 'not measured'
_exptl_crystal_description platelet
_exptl_crystal_F_000 690
_exptl_crystal_size_max 0.2
_exptl_crystal_size_mid 0.1
_exptl_crystal_size_min 0.05
_refine_diff_density_max 0.633
_refine_diff_density_min -0.444
_refine_diff_density_rms 0.083
_refine_ls_extinction_method none
_refine_ls_goodness_of_fit_ref 1.053
_refine_ls_hydrogen_treatment mixed
_refine_ls_matrix_type full
_refine_ls_number_parameters 394
_refine_ls_number_reflns 10759
_refine_ls_number_restraints 0
_refine_ls_restrained_S_all 1.053
_refine_ls_R_factor_all 0.1055
_refine_ls_R_factor_gt 0.0600
_refine_ls_shift/su_max 0.001
_refine_ls_shift/su_mean 0.000
_refine_ls_structure_factor_coef Fsqd
_refine_ls_weighting_details 'calc w=1/[\s^2^(Fo^2^)+(0.0500P)^2^+0.5000P] where P=(Fo^2^+2Fc^2^)/3'
_refine_ls_weighting_scheme calc
_refine_ls_wR_factor_gt 0.1346
_refine_ls_wR_factor_ref 0.1509
_reflns_number_gt 6454
_reflns_number_total 10759
_reflns_threshold_expression >2sigma(I)
_cod_data_source_file ic0489903si20041029_042434_3.cif
_cod_data_source_block 3
_cod_depositor_comments
;
The following automatic conversions were performed:
'_symmetry_cell_setting' value 'Triclinic' changed to 'triclinic'
according to '/home/saulius/struct/CIF-dictionaries/cif_core.dic'
dictionary named 'cif_core.dic' version 2.4.1 from 2010-06-29.

Automatic conversion script
Id: cif_fix_enum 1527 2010-12-29 10:47:43Z saulius 
;
_cod_original_cell_volume 1519.8(5)
_cod_database_code 4301003

loop_
_symmetry_equiv_pos_as_xyz
'x, y, z'
'-x, -y, -z'

loop_
_atom_site_label
_atom_site_type_symbol
_atom_site_fract_x
_atom_site_fract_y
_atom_site_fract_z
_atom_site_U_iso_or_equiv
_atom_site_adp_type
_atom_site_occupancy
_atom_site_symmetry_multiplicity
_atom_site_calc_flag
_atom_site_refinement_flags
_atom_site_disorder_assembly
_atom_site_disorder_group
Ni Ni 0.0000 0.5000 0.5000 0.03078(12) Uani 1 2 d S . .
Fe Fe -0.04870(4) 0.63364(3) 0.86106(3) 0.03074(10) Uani 1 1 d . . .
N6 N -0.1805(3) 0.46252(19) 0.81989(17) 0.0369(5) Uani 1 1 d . . .
N3 N -0.2400(3) 0.64073(19) 0.81172(17) 0.0354(5) Uani 1 1 d . . .
N4 N 0.0331(3) 0.79586(19) 0.88241(16) 0.0354(5) Uani 1 1 d . . .
N5 N 0.1733(3) 0.6664(2) 0.91768(16) 0.0367(5) Uani 1 1 d . . .
C2 C 0.0039(3) 0.5775(2) 0.7300(2) 0.0352(6) Uani 1 1 d . . .
N7 N -0.0920(3) 0.6336(2) 0.51480(19) 0.0398(5) Uani 1 1 d . . .
H7B H -0.1034 0.6360 0.4554 0.048 Uiso 1 1 calc R . .
C1 C -0.0980(3) 0.6724(2) 0.9928(2) 0.0371(6) Uani 1 1 d . . .
N2 N 0.0261(3) 0.5500(2) 0.65137(18) 0.0432(6) Uani 1 1 d . . .
N1 N -0.1292(4) 0.6953(3) 1.0685(2) 0.0564(7) Uani 1 1 d . . .
N8 N 0.2259(3) 0.6075(2) 0.51521(19) 0.0414(5) Uani 1 1 d . . .
H8B H 0.2379 0.6089 0.4562 0.050 Uiso 1 1 calc R . .
N9 N 0.1642(3) 0.7951(2) 0.57308(19) 0.0446(6) Uani 1 1 d . . .
O1 O 0.2648(3) 0.9484(2) 0.90789(19) 0.0607(6) Uani 1 1 d . . .
C15 C -0.3302(4) 0.4389(3) 0.7837(2) 0.0452(7) Uani 1 1 d . . .
C24 C 0.2656(4) 0.7341(3) 0.5912(2) 0.0475(7) Uani 1 1 d . . .
H24A H 0.2595 0.7339 0.6551 0.057 Uiso 1 1 calc R . .
H24B H 0.3729 0.7792 0.5938 0.057 Uiso 1 1 calc R . .
C3 C -0.2306(3) 0.7552(2) 0.8177(2) 0.0379(6) Uani 1 1 d . . .
C4 C -0.0785(3) 0.8411(2) 0.8576(2) 0.0370(6) Uani 1 1 d . . .
C5 C 0.1887(3) 0.8508(3) 0.9067(2) 0.0412(6) Uani 1 1 d . . .
O2 O -0.5004(3) 0.5300(2) 0.7407(2) 0.0796(9) Uani 1 1 d . . .
O1W O 0.2876(3) 1.0207(2) 0.7507(2) 0.0729(8) Uani 1 1 d . . .
C6 C 0.2679(3) 0.7769(3) 0.9328(2) 0.0411(6) Uani 1 1 d . . .
C17 C -0.0517(4) 0.9591(3) 0.8709(2) 0.0500(8) Uani 1 1 d . . .
H17A H 0.0481 1.0166 0.8970 0.060 Uiso 1 1 calc R . .
C23 C 0.0056(4) 0.7556(3) 0.5889(2) 0.0469(7) Uani 1 1 d . . .
H23A H -0.0445 0.8125 0.5881 0.056 Uiso 1 1 calc R . .
H23B H 0.0105 0.7569 0.6537 0.056 Uiso 1 1 calc R . .
C10 C 0.2391(4) 0.5980(3) 0.9408(2) 0.0503(8) Uani 1 1 d . . .
H10A H 0.1756 0.5219 0.9313 0.060 Uiso 1 1 calc R . .
O2W O -0.1277(4) 0.8302(2) 1.26745(19) 0.0766(8) Uani 1 1 d . . .
C11 C -0.1389(4) 0.3715(3) 0.8219(3) 0.0520(8) Uani 1 1 d . . .
H11A H -0.0345 0.3865 0.8457 0.062 Uiso 1 1 calc R . .
C16 C -0.3681(4) 0.5419(3) 0.7765(2) 0.0479(7) Uani 1 1 d . . .
C20 C -0.3537(4) 0.7872(3) 0.7902(3) 0.0525(8) Uani 1 1 d . . .
H20A H -0.4540 0.7307 0.7631 0.063 Uiso 1 1 calc R . .
C22 C -0.2496(4) 0.5911(3) 0.5340(3) 0.0578(9) Uani 1 1 d . . .
H22A H -0.3125 0.6356 0.5223 0.069 Uiso 1 1 calc R . .
H22B H -0.2430 0.6034 0.6020 0.069 Uiso 1 1 calc R . .
C9 C 0.3959(4) 0.6344(3) 0.9779(3) 0.0616(9) Uani 1 1 d . . .
H9A H 0.4372 0.5836 0.9926 0.074 Uiso 1 1 calc R . .
C21 C 0.3244(4) 0.5432(3) 0.5355(3) 0.0628(10) Uani 1 1 d . . .
H21A H 0.3319 0.5551 0.6034 0.075 Uiso 1 1 calc R . .
H21B H 0.4292 0.5741 0.5250 0.075 Uiso 1 1 calc R . .
C8 C 0.4913(4) 0.7465(4) 0.9931(3) 0.0634(10) Uani 1 1 d . . .
H8A H 0.5979 0.7734 1.0186 0.076 Uiso 1 1 calc R . .
C7 C 0.4249(4) 0.8180(3) 0.9696(3) 0.0564(8) Uani 1 1 d . . .
H7A H 0.4869 0.8943 0.9788 0.068 Uiso 1 1 calc R . .
C25 C 0.1768(4) 0.8142(3) 0.4833(3) 0.0537(8) Uani 1 1 d . . .
H25A H 0.1095 0.7423 0.4268 0.064 Uiso 1 1 calc R . .
H25B H 0.2838 0.8278 0.4732 0.064 Uiso 1 1 calc R . .
C18 C -0.1761(5) 0.9890(3) 0.8446(3) 0.0649(10) Uani 1 1 d . . .
H18A H -0.1600 1.0679 0.8545 0.078 Uiso 1 1 calc R . .
C12 C -0.2438(5) 0.2572(3) 0.7904(3) 0.0636(10) Uani 1 1 d . . .
H12A H -0.2104 0.1961 0.7925 0.076 Uiso 1 1 calc R . .
C14 C -0.4396(4) 0.3263(3) 0.7516(4) 0.0802(13) Uani 1 1 d . . .
H14A H -0.5431 0.3121 0.7266 0.096 Uiso 1 1 calc R . .
O3 O 0.1606(4) 0.9479(3) 0.4080(3) 0.1025(11) Uani 1 1 d . . .
H3A H 0.0802 0.9156 0.3658 0.154 Uiso 1 1 calc R . .
C19 C -0.3230(5) 0.9045(3) 0.8041(3) 0.0673(10) Uani 1 1 d . . .
H19A H -0.4040 0.9269 0.7855 0.081 Uiso 1 1 calc R . .
O3W O -0.7876(4) 0.3389(4) 0.6548(3) 0.1412(18) Uani 1 1 d . . .
C13 C -0.3962(5) 0.2340(3) 0.7562(4) 0.0814(13) Uani 1 1 d . . .
H13A H -0.4699 0.1577 0.7363 0.098 Uiso 1 1 calc R . .
C26 C 0.1307(7) 0.9202(4) 0.4904(4) 0.0947(16) Uani 1 1 d . . .
H26A H 0.0201 0.9025 0.4924 0.114 Uiso 1 1 calc R . .
H26B H 0.1891 0.9899 0.5512 0.114 Uiso 1 1 calc R . .
O4W O -0.6042(7) 0.1864(5) 0.4969(5) 0.0907(19) Uani 0.50 1 d P . .
H100 H 0.2588 0.9506 0.6995 0.109 Uiso 1 1 d R . .
H400 H -0.6336 0.1551 0.4326 0.109 Uiso 0.50 1 d PR . .
H401 H -0.6699 0.2181 0.5269 0.109 Uiso 0.50 1 d PR . .
H200 H -0.1261 0.7891 1.2069 0.109 Uiso 1 1 d R . .
H101 H 0.2834 0.9939 0.7944 0.109 Uiso 1 1 d R . .
H201 H -0.1674 0.8829 1.2655 0.109 Uiso 1 1 d R . .
H301 H -0.7997 0.2957 0.6854 0.109 Uiso 1 1 d R . .
H300 H -0.6904 0.3827 0.6773 0.109 Uiso 1 1 d R . .

loop_
_atom_site_aniso_label
_atom_site_aniso_U_11
_atom_site_aniso_U_22
_atom_site_aniso_U_33
_atom_site_aniso_U_23
_atom_site_aniso_U_13
_atom_site_aniso_U_12
Ni 0.0266(2) 0.0351(3) 0.0293(2) 0.0124(2) 0.00558(19) 0.01089(19)
Fe 0.0346(2) 0.02758(19) 0.02757(19) 0.01225(14) 0.00285(15) 0.00740(15)
N6 0.0414(13) 0.0312(11) 0.0369(12) 0.0165(10) 0.0045(10) 0.0087(10)
N3 0.0369(12) 0.0317(11) 0.0342(12) 0.0136(9) 0.0018(10) 0.0089(9)
N4 0.0389(12) 0.0295(11) 0.0341(12) 0.0145(9) 0.0020(10) 0.0068(9)
N5 0.0396(13) 0.0332(12) 0.0329(12) 0.0133(9) 0.0021(10) 0.0087(10)
C2 0.0390(15) 0.0303(13) 0.0334(14) 0.0144(11) 0.0017(11) 0.0078(11)
N7 0.0311(12) 0.0412(13) 0.0481(14) 0.0193(11) 0.0094(10) 0.0133(10)
C1 0.0420(15) 0.0316(13) 0.0355(14) 0.0142(11) 0.0024(12) 0.0113(12)
N2 0.0502(15) 0.0416(13) 0.0352(13) 0.0161(11) 0.0073(11) 0.0130(11)
N1 0.075(2) 0.0621(18) 0.0401(15) 0.0234(13) 0.0178(14) 0.0306(16)
N8 0.0329(12) 0.0427(13) 0.0511(15) 0.0227(12) 0.0099(11) 0.0129(10)
N9 0.0459(14) 0.0360(13) 0.0471(14) 0.0174(11) 0.0061(12) 0.0089(11)
O1 0.0497(13) 0.0457(13) 0.0798(18) 0.0354(13) -0.0023(12) -0.0025(10)
C15 0.0405(16) 0.0343(15) 0.0533(18) 0.0183(13) -0.0019(14) 0.0054(12)
C24 0.0388(16) 0.0396(16) 0.0537(19) 0.0185(14) -0.0003(14) 0.0034(13)
C3 0.0458(16) 0.0353(14) 0.0320(13) 0.0149(11) 0.0042(12) 0.0133(12)
C4 0.0457(16) 0.0339(14) 0.0332(14) 0.0169(11) 0.0052(12) 0.0132(12)
C5 0.0420(16) 0.0361(14) 0.0396(15) 0.0172(12) 0.0018(12) 0.0050(12)
O2 0.0471(14) 0.0520(15) 0.122(3) 0.0361(15) -0.0269(15) 0.0032(12)
O1W 0.094(2) 0.0426(13) 0.0650(17) 0.0203(12) 0.0108(15) 0.0050(13)
C6 0.0389(15) 0.0384(15) 0.0378(15) 0.0136(12) 0.0024(12) 0.0071(12)
C17 0.059(2) 0.0341(15) 0.0536(19) 0.0198(14) 0.0041(16) 0.0118(14)
C23 0.0529(18) 0.0383(16) 0.0509(18) 0.0172(14) 0.0154(15) 0.0196(14)
C10 0.0488(18) 0.0474(18) 0.0531(19) 0.0231(15) -0.0018(15) 0.0149(15)
O2W 0.112(2) 0.0717(18) 0.0460(14) 0.0238(13) 0.0174(15) 0.0334(16)
C11 0.0550(19) 0.0365(16) 0.063(2) 0.0231(15) 0.0033(16) 0.0121(14)
C16 0.0388(16) 0.0395(16) 0.0556(19) 0.0178(14) -0.0059(14) 0.0066(13)
C20 0.0507(19) 0.0511(19) 0.056(2) 0.0234(16) -0.0021(16) 0.0201(15)
C22 0.0395(17) 0.0527(19) 0.095(3) 0.0369(19) 0.0272(18) 0.0249(15)
C9 0.055(2) 0.064(2) 0.073(3) 0.0316(19) 0.0035(18) 0.0297(19)
C21 0.0268(15) 0.063(2) 0.108(3) 0.044(2) 0.0091(18) 0.0178(15)
C8 0.0407(18) 0.072(3) 0.072(3) 0.028(2) -0.0001(17) 0.0188(18)
C7 0.0423(18) 0.0513(19) 0.064(2) 0.0216(17) 0.0011(16) 0.0067(15)
C25 0.057(2) 0.0477(18) 0.058(2) 0.0266(16) 0.0121(17) 0.0142(15)
C18 0.078(3) 0.0443(19) 0.082(3) 0.0339(19) 0.005(2) 0.0266(19)
C12 0.075(3) 0.0383(18) 0.081(3) 0.0333(18) 0.009(2) 0.0147(17)
C14 0.046(2) 0.045(2) 0.125(4) 0.031(2) -0.017(2) -0.0053(16)
O3 0.133(3) 0.097(2) 0.092(2) 0.054(2) 0.020(2) 0.042(2)
C19 0.067(2) 0.062(2) 0.085(3) 0.038(2) 0.000(2) 0.033(2)
O3W 0.096(3) 0.133(3) 0.179(4) 0.119(3) -0.075(2) -0.038(2)
C13 0.067(3) 0.040(2) 0.122(4) 0.038(2) -0.003(3) -0.0025(18)
C26 0.161(5) 0.090(3) 0.075(3) 0.056(3) 0.041(3) 0.068(3)
O4W 0.080(4) 0.100(5) 0.103(5) 0.051(4) 0.046(4) 0.030(4)

loop_
_atom_type_symbol
_atom_type_description
_atom_type_scat_dispersion_real
_atom_type_scat_dispersion_imag
_atom_type_scat_source
C C 0.0033 0.0016 'International Tables Vol C Tables 4.2.6.8 and 6.1.1.4'
H H 0.0000 0.0000 'International Tables Vol C Tables 4.2.6.8 and 6.1.1.4'
N N 0.0061 0.0033 'International Tables Vol C Tables 4.2.6.8 and 6.1.1.4'
O O 0.0106 0.0060 'International Tables Vol C Tables 4.2.6.8 and 6.1.1.4'
Fe Fe 0.3463 0.8444 'International Tables Vol C Tables 4.2.6.8 and 6.1.1.4'
Ni Ni 0.3393 1.1124 'International Tables Vol C Tables 4.2.6.8 and 6.1.1.4'

loop_
_geom_angle_atom_site_label_1
_geom_angle_atom_site_label_2
_geom_angle_atom_site_label_3
_geom_angle
_geom_angle_site_symmetry_1
_geom_angle_site_symmetry_3
_geom_angle_publ_flag
N7 Ni N7 180.00(16) . 2_566 ?
N7 Ni N8 93.65(9) . . ?
N7 Ni N8 86.35(9) 2_566 . ?
N7 Ni N8 86.35(9) . 2_566 ?
N7 Ni N8 93.65(9) 2_566 2_566 ?
N8 Ni N8 180.0 . 2_566 ?
N7 Ni N2 89.23(10) . 2_566 ?
N7 Ni N2 90.77(10) 2_566 2_566 ?
N8 Ni N2 87.71(11) . 2_566 ?
N8 Ni N2 92.29(11) 2_566 2_566 ?
N7 Ni N2 90.77(10) . . ?
N7 Ni N2 89.23(10) 2_566 . ?
N8 Ni N2 92.29(11) . . ?
N8 Ni N2 87.71(11) 2_566 . ?
N2 Ni N2 180.000(1) 2_566 . ?
N4 Fe N3 84.30(10) . . ?
N4 Fe C2 91.64(11) . . ?
N3 Fe C2 91.90(11) . . ?
N4 Fe C1 94.45(11) . . ?
N3 Fe C1 92.10(11) . . ?
C2 Fe C1 173.02(11) . . ?
N4 Fe N6 165.96(10) . . ?
N3 Fe N6 81.92(10) . . ?
C2 Fe N6 86.15(11) . . ?
C1 Fe N6 88.75(11) . . ?
N4 Fe N5 82.17(10) . . ?
N3 Fe N5 166.46(9) . . ?
C2 Fe N5 88.22(11) . . ?
C1 Fe N5 89.23(11) . . ?
N6 Fe N5 111.59(10) . . ?
C15 N6 C11 117.9(3) . . ?
C15 N6 Fe 112.72(18) . . ?
C11 N6 Fe 129.3(2) . . ?
C16 N3 C3 126.5(3) . . ?
C16 N3 Fe 119.21(19) . . ?
C3 N3 Fe 114.25(18) . . ?
C5 N4 C4 126.4(2) . . ?
C5 N4 Fe 118.56(19) . . ?
C4 N4 Fe 114.45(18) . . ?
C10 N5 C6 117.3(3) . . ?
C10 N5 Fe 130.8(2) . . ?
C6 N5 Fe 111.89(19) . . ?
N2 C2 Fe 173.6(3) . . ?
C22 N7 C23 113.8(2) . . ?
C22 N7 Ni 105.05(18) . . ?
C23 N7 Ni 114.90(18) . . ?
C22 N7 H7B 107.6 . . ?
C23 N7 H7B 107.6 . . ?
Ni N7 H7B 107.6 . . ?
N1 C1 Fe 178.5(3) . . ?
C2 N2 Ni 163.2(2) . . ?
C21 N8 C24 114.0(3) . . ?
C21 N8 Ni 104.41(18) . . ?
C24 N8 Ni 113.51(18) . . ?
C21 N8 H8B 108.2 . . ?
C24 N8 H8B 108.2 . . ?
Ni1 N8 H8B 108.2 . . ?
C24 N9 C23 115.8(2) . . ?
C24 N9 C25 114.2(3) . . ?
C23 N9 C25 115.1(3) . . ?
N6 C15 C14 121.5(3) . . ?
N6 C15 C16 115.7(3) . . ?
C14 C15 C16 122.7(3) . . ?
N9 C24 N8 113.8(2) . . ?
N9 C24 H24A 108.8 . . ?
N8 C24 H24A 108.8 . . ?
N9 C24 H24B 108.8 . . ?
N8 C24 H24B 108.8 . . ?
H24A C24 H24B 107.7 . . ?
C20 C3 C4 120.3(3) . . ?
C20 C3 N3 126.5(3) . . ?
C4 C3 N3 113.1(2) . . ?
C17 C4 N4 126.3(3) . . ?
C17 C4 C3 119.8(3) . . ?
N4 C4 C3 113.8(2) . . ?
O1 C5 N4 127.8(3) . . ?
O1 C5 C6 121.4(3) . . ?
N4 C5 C6 110.8(2) . . ?
H100 O1W H101 96.5 . . ?
N5 C6 C7 122.1(3) . . ?
N5 C6 C5 115.4(2) . . ?
C7 C6 C5 122.4(3) . . ?
C18 C17 C4 118.7(3) . . ?
C18 C17 H17A 120.6 . . ?
C4 C17 H17A 120.6 . . ?
N9 C23 N7 113.9(2) . . ?
N9 C23 H23A 108.8 . . ?
N7 C23 H23A 108.8 . . ?
N9 C23 H23B 108.8 . . ?
N7 C23 H23B 108.8 . . ?
H23A C23 H23B 107.7 . . ?
N5 C10 C9 123.1(3) . . ?
N5 C10 H10A 118.4 . . ?
C9 C10 H10A 118.4 . . ?
H200 O2W H201 103.5 . . ?
N6 C11 C12 122.7(3) . . ?
N6 C11 H11A 118.6 . . ?
C12 C11 H11A 118.6 . . ?
O2 C16 N3 127.8(3) . . ?
O2 C16 C15 121.8(3) . . ?
N3 C16 C15 110.4(3) . . ?
C19 C20 C3 118.4(3) . . ?
C19 C20 H20A 120.8 . . ?
C3 C20 H20A 120.8 . . ?
N7 C22 C21 107.8(3) . 2_566 ?
N7 C22 H22A 110.1 . . ?
C21 C22 H22A 110.1 2_566 . ?
N7 C22 H22B 110.1 . . ?
C21 C22 H22B 110.1 2_566 . ?
H22A C22 H22B 108.5 . . ?
C8 C9 C10 119.3(3) . . ?
C8 C9 H9A 120.3 . . ?
C10 C9 H9A 120.3 . . ?
N8 C21 C22 108.5(3) . 2_566 ?
N8 C21 H21A 110.0 . . ?
C22 C21 H21A 110.0 2_566 . ?
N8 C21 H21B 110.0 . . ?
C22 C21 H21B 110.0 2_566 . ?
H21A C21 H21B 108.4 . . ?
C9 C8 C7 118.1(3) . . ?
C9 C8 H8A 120.9 . . ?
C7 C8 H8A 120.9 . . ?
C6 C7 C8 120.0(3) . . ?
C6 C7 H7A 120.0 . . ?
C8 C7 H7A 120.0 . . ?
N9 C25 C26 111.6(3) . . ?
N9 C25 H25A 109.3 . . ?
C26 C25 H25A 109.3 . . ?
N9 C25 H25B 109.3 . . ?
C26 C25 H25B 109.3 . . ?
H25A C25 H25B 108.0 . . ?
C19 C18 C17 121.2(3) . . ?
C19 C18 H18A 119.4 . . ?
C17 C18 H18A 119.4 . . ?
C13 C12 C11 119.4(3) . . ?
C13 C12 H12A 120.3 . . ?
C11 C12 H12A 120.3 . . ?
C15 C14 C13 120.1(4) . . ?
C15 C14 H14A 120.0 . . ?
C13 C14 H14A 120.0 . . ?
C26 O3 H3A 109.5 . . ?
C18 C19 C20 121.6(3) . . ?
C18 C19 H19A 119.2 . . ?
C20 C19 H19A 119.2 . . ?
H301 O3W H300 101.5 . . ?
C12 C13 C14 118.3(3) . . ?
C12 C13 H13A 120.8 . . ?
C14 C13 H13A 120.8 . . ?
O3 C26 C25 111.7(4) . . ?
O3 C26 H26A 109.3 . . ?
C25 C26 H26A 109.3 . . ?
O3 C26 H26B 109.3 . . ?
C25 C26 H26B 109.3 . . ?
H26A C26 H26B 107.9 . . ?
H400 O4W H401 111.5 . . ?

loop_
_geom_bond_atom_site_label_1
_geom_bond_atom_site_label_2
_geom_bond_distance
_geom_bond_site_symmetry_2
_geom_bond_publ_flag
Ni N7 2.060(2) . ?
Ni N7 2.060(2) 2_566 ?
Ni N8 2.059(2) . ?
Ni N8 2.059(2) 2_566 ?
Ni N2 2.090(3) 2_566 ?
Ni N2 2.090(3) . ?
Fe N4 1.885(2) . ?
Fe N3 1.892(2) . ?
Fe C2 1.959(3) . ?
Fe C1 1.962(3) . ?
Fe N6 1.993(2) . ?
Fe N5 2.000(2) . ?
N6 C15 1.336(4) . ?
N6 C11 1.341(4) . ?
N3 C16 1.339(4) . ?
N3 C3 1.415(3) . ?
N4 C5 1.339(4) . ?
N4 C4 1.406(3) . ?
N5 C10 1.333(4) . ?
N5 C6 1.351(3) . ?
C2 N2 1.144(3) . ?
N7 C22 1.470(4) . ?
N7 C23 1.478(4) . ?
N7 H7B 0.9100 . ?
C1 N1 1.136(4) . ?
N8 C21 1.474(4) . ?
N8 C24 1.491(4) . ?
N8 H8B 0.9100 . ?
N9 C24 1.448(4) . ?
N9 C23 1.452(4) . ?
N9 C25 1.476(4) . ?
O1 C5 1.239(3) . ?
C15 C14 1.370(4) . ?
C15 C16 1.501(4) . ?
C24 H24A 0.9700 . ?
C24 H24B 0.9700 . ?
C3 C20 1.392(4) . ?
C3 C4 1.410(4) . ?
C4 C17 1.393(4) . ?
C5 C6 1.496(4) . ?
O2 C16 1.231(4) . ?
O1W H100 0.8747 . ?
O1W H101 0.8557 . ?
C6 C7 1.365(4) . ?
C17 C18 1.380(5) . ?
C17 H17A 0.9300 . ?
C23 H23A 0.9700 . ?
C23 H23B 0.9700 . ?
C10 C9 1.370(5) . ?
C10 H10A 0.9300 . ?
O2W H200 0.8576 . ?
O2W H201 0.8637 . ?
C11 C12 1.371(5) . ?
C11 H11A 0.9300 . ?
C20 C19 1.377(5) . ?
C20 H20A 0.9300 . ?
C22 C21 1.531(5) 2_566 ?
C22 H22A 0.9700 . ?
C22 H22B 0.9700 . ?
C9 C8 1.369(5) . ?
C9 H9A 0.9300 . ?
C21 C22 1.531(5) 2_566 ?
C21 H21A 0.9700 . ?
C21 H21B 0.9700 . ?
C8 C7 1.375(5) . ?
C8 H8A 0.9300 . ?
C7 H7A 0.9300 . ?
C25 C26 1.503(5) . ?
C25 H25A 0.9700 . ?
C25 H25B 0.9700 . ?
C18 C19 1.370(5) . ?
C18 H18A 0.9300 . ?
C12 C13 1.353(5) . ?
C12 H12A 0.9300 . ?
C14 C13 1.379(5) . ?
C14 H14A 0.9300 . ?
O3 C26 1.443(5) . ?
O3 H3A 0.8200 . ?
C19 H19A 0.9300 . ?
O3W H301 0.8428 . ?
O3W H300 0.8598 . ?
C13 H13A 0.9300 . ?
C26 H26A 0.9700 . ?
C26 H26B 0.9700 . ?
O4W H400 0.8795 . ?
O4W H401 0.8679 . ?
